data_7047770
loop_
_publ_author_name
'Elsayed Moussa, Mehdi'
'Piesch, Martin'
'Fleischmann, Martin'
'Schreiner, Andrea'
'Seidl, Michael'
'Scheer, Manfred'

_publ_section_title
;
 Highly soluble Cu(i)-acetonitrile salts as building blocks for novel
 phosphorus-rich organometallic-inorganic compounds.
;
_journal_issue 45
_journal_name_full 'Dalton transactions (Cambridge, England : 2003)'
_journal_page_first 16031
_journal_page_last 16035
_journal_paper_doi 10.1039/c8dt03723j
_journal_volume 47
_journal_year 2018
_chemical_formula_moiety 'C14 H21 Cu Fe N2 P5, Al C36 F46 O3, 1[CH2Cl2]'
_chemical_formula_sum 'C51 H23 Al Cl2 Cu F46 Fe N2 O3 P5'
_chemical_formula_weight 1957.83
_space_group_crystal_system monoclinic
_space_group_IT_number 14
_space_group_name_Hall '-P 2yn'
_space_group_name_H-M_alt 'P 1 21/n 1'
_symmetry_space_group_name_Hall '-P 2yn'
_symmetry_space_group_name_H-M 'P 1 21/n 1'
_atom_sites_solution_hydrogens geom
_atom_sites_solution_primary dual
_audit_creation_date 2018-07-11
_audit_creation_method
;
Olex2 1.2
(compiled 2018.05.29 svn.r3508 for OlexSys, GUI svn.r5506)
;
_audit_update_record
;
2018-09-07 deposited with the CCDC.
2018-10-10 downloaded from the CCDC.
;
_cell_angle_alpha 90
_cell_angle_beta 92.1269(3)
_cell_angle_gamma 90
_cell_formula_units_Z 4
_cell_length_a 11.46563(4)
_cell_length_b 19.19874(6)
_cell_length_c 30.69781(11)
_cell_measurement_reflns_used 69187
_cell_measurement_temperature 123.1(2)
_cell_measurement_theta_max 65.7050
_cell_measurement_theta_min 4.0540
_cell_volume 6752.72(4)
_computing_cell_refinement 'CrysAlisPro 1.171.39.37b (Rigaku OD, 2017)'
_computing_data_collection 'CrysAlisPro 1.171.39.37b (Rigaku OD, 2017)'
_computing_data_reduction 'CrysAlisPro 1.171.39.37b (Rigaku OD, 2017)'
_computing_molecular_graphics 'Olex2 (Dolomanov et al., 2009)'
_computing_publication_material 'Olex2 (Dolomanov et al., 2009)'
_computing_structure_refinement 'ShelXL (Sheldrick, 2015)'
_computing_structure_solution 'ShelXT (Sheldrick, 2015)'
_diffrn_ambient_environment N~2~
_diffrn_ambient_temperature 123.1(2)
_diffrn_detector 'CCD plate'
_diffrn_detector_area_resol_mean 5.2548
_diffrn_detector_type AtlasS2
_diffrn_measured_fraction_theta_full 0.997
_diffrn_measured_fraction_theta_max 0.997
_diffrn_measurement_details
;
List of Runs (angles in degrees, time in seconds):

  # Type    Start    End  Width  t~exp~   \w     \q     \k     \f   Frames
#--------------------------------------------------------------------------
  1  \w     21.00 106.00   0.50    7.50    --   40.03  57.00-150.00  170
  2  \w     21.00 116.00   0.50    7.50    --   40.03  57.00 -60.00  190
  3  \w      6.00  94.00   0.50    7.50    --   40.03-125.00-180.00  176
  4  \w     -1.00  68.00   0.50    7.50    --   40.03-125.00  90.00  138
  5  \w     78.00 104.00   0.50   23.50    --   93.50  -9.00   9.60   52
  6  \w    138.00 171.00   0.50   23.50    --   93.50  -9.00   9.60   66
  7  \w     24.00  50.00   0.50   23.50    --   93.50 -71.00 -30.85   52
  8  \w     42.00  68.00   0.50   23.50    --   93.50-111.00  60.00   52
  9  \w      7.00  69.00   0.50   23.50    --   93.50  -9.00   9.60  124
 10  \w     60.00 106.00   0.50   23.50    --   93.50  30.00-180.00   92
 11  \w    140.00 168.00   0.50   23.50    --   93.50  30.00-180.00   56
 12  \w     98.00 134.00   0.50   23.50    --   93.50 178.00 -90.00   72
 13  \w     34.00  78.00   0.50   23.50    --   93.50-111.00 -60.00   88
 14  \w     14.00  39.00   0.50   23.50    --   93.50 -30.00 -60.00   50
 15  \w    113.00 151.00   0.50   23.50    --   93.50  30.00  30.00   76
 16  \w     92.00 126.00   0.50   23.50    --   93.50 -65.00 107.36   68
 17  \w    135.00 161.00   0.50   23.50    --   93.50  77.00 -30.00   52
 18  \w     60.00 104.00   0.50   23.50    --   93.50  30.00 -90.00   88
 19  \w     27.00  53.00   0.50   23.50    --   93.50 -45.00 120.00   52
 20  \w     36.00 103.00   0.50   23.50    --   93.50 178.00-180.00  134
 21  \w     75.00 101.00   0.50   23.50    --   93.50  61.00 150.00   52
 22  \w    117.00 170.00   0.50   23.50    --   93.50  61.00 150.00  106
 23  \w     29.00  58.00   0.50   23.50    --   93.50 -95.00  90.00   58
 24  \w     36.00  87.00   0.50   23.50    --   93.50 178.00 -90.00  102
 25  \w     23.00 116.00   0.50   23.50    --   93.50 -61.00-120.00  186
 26  \w     35.00  63.00   0.50   23.50    --   93.50 -95.00  60.00   56
 27  \w    133.00 159.00   0.50   23.50    --   93.50  15.00 150.00   52
 28  \w     81.00 125.00   0.50   23.50    --   93.50  45.00 120.00   88
 29  \w    128.00 153.00   0.50   23.50    --   93.50  45.00 120.00   50
 30  \w     62.00 140.00   0.50   23.50    --   93.50  61.00  30.00  156
 31  \w     92.00 118.00   0.50   23.50    --   93.50  45.00-150.00   52
 32  \w     68.00 126.00   0.50   23.50    --   93.50  77.00 -30.00  116
 33  \w     66.00 147.00   0.50   23.50    --   93.50  30.00-150.00  162
 34  \w     28.00  66.00   0.50   23.50    --   93.50 -95.00-120.00   76
 35  \w     27.00  90.00   0.50   23.50    --   93.50-111.00  30.00  126
 36  \w     30.00  69.00   0.50   23.50    --   93.50 -30.00 -90.00   78
 37  \w     64.00  90.00   0.50   23.50    --   93.50  45.00-150.00   52
 38  \w    137.00 164.00   0.50   23.50    --   93.50  30.00 -90.00   54
 39  \w     16.00  64.00   0.50   23.50    --   93.50 -30.00  60.00   96
 40  \w     77.00 102.00   0.50   23.50    --   93.50  30.00  60.00   50
 41  \w    145.00 173.00   0.50   23.50    --   93.50  30.00  60.00   56
 42  \w     25.00  50.00   0.50   23.50    --   93.50-111.00 -90.00   50
 43  \w     59.00  87.00   0.50   23.50    --   93.50-111.00 -90.00   56
 44  \w     31.00  56.00   0.50   23.50    --   93.50-111.00 -30.00   50
 45  \w     70.00 105.00   0.50   23.50    --   93.50 178.00 150.00   70
 46  \w     27.00  52.00   0.50   23.50    --   93.50 -95.00  30.00   50
 47  \w     44.00  69.00   0.50   23.50    --   93.50 -65.00 107.36   50
 48  \w     66.00  92.00   0.50   23.50    --   93.50  61.00-150.00   52
 49  \w    113.00 139.00   0.50   23.50    --   93.50  61.00-150.00   52
 50  \w     73.00 122.00   0.50   23.50    --   93.50  61.00 -30.00   98
 51  \w     69.00 127.00   0.50   23.50    --   93.50 -71.00 -30.85  116
 52  \w    140.00 171.00   0.50   23.50    --   93.50  30.00   0.00   62
 53  \w     88.00 147.00   0.50   23.50    --   93.50  15.00 -30.00  118
 54  \w     26.00  51.00   0.50   23.50    --   93.50  15.00 150.00   50
 55  \w     78.00 104.00   0.50   23.50    --   93.50 -88.00 -60.45   52
 56  \w     18.00  67.00   0.50   23.50    --   93.50 -30.00   0.00   98
 57  \w    103.00 128.00   0.50   23.50    --   93.50 111.00  90.00   50
 58  \w     43.00  68.00   0.50   23.50    --   93.50 178.00 -30.00   50
 59  \w     77.00 117.00   0.50   23.50    --   93.50  45.00 -60.00   80
 60  \w     90.00 115.00   0.50   23.50    --   93.50 -61.00 -60.00   50
 61  \w     60.00  86.00   0.50   23.50    --   93.50  77.00-150.00   52
 62  \w    145.00 170.00   0.50   23.50    --   93.50  77.00  90.00   50
 63  \w     89.00 114.00   0.50   23.50    --   93.50 -15.00-150.00   50
 64  \w    108.00 133.00   0.50   23.50    --   93.50   0.00-150.00   50
 65  \w     86.00 123.00   0.50   23.50    --   93.50 -87.00 -10.89   74
;
_diffrn_measurement_device 'four-circle diffractometer'
_diffrn_measurement_device_type 'Xcalibur, AtlasS2, Gemini ultra'
_diffrn_measurement_method '\w scans'
_diffrn_orient_matrix_type 'CrysAlisPro convention (1999,Acta A55,543-557)'
_diffrn_orient_matrix_UB_11 0.0785539000
_diffrn_orient_matrix_UB_12 0.0649168000
_diffrn_orient_matrix_UB_13 0.0042954000
_diffrn_orient_matrix_UB_21 -0.0270738000
_diffrn_orient_matrix_UB_22 0.0054708000
_diffrn_orient_matrix_UB_23 0.0486574000
_diffrn_orient_matrix_UB_31 0.1057333000
_diffrn_orient_matrix_UB_32 -0.0468371000
_diffrn_orient_matrix_UB_33 0.0116531000
_diffrn_radiation_monochromator mirror
_diffrn_radiation_probe x-ray
_diffrn_radiation_type CuK\a
_diffrn_radiation_wavelength 1.54184
_diffrn_reflns_av_R_equivalents 0.0258
_diffrn_reflns_av_unetI/netI 0.0136
_diffrn_reflns_Laue_measured_fraction_full 0.997
_diffrn_reflns_Laue_measured_fraction_max 0.997
_diffrn_reflns_limit_h_max 13
_diffrn_reflns_limit_h_min -13
_diffrn_reflns_limit_k_max 22
_diffrn_reflns_limit_k_min -22
_diffrn_reflns_limit_l_max 36
_diffrn_reflns_limit_l_min -36
_diffrn_reflns_number 109308
_diffrn_reflns_point_group_measured_fraction_full 0.997
_diffrn_reflns_point_group_measured_fraction_max 0.997
_diffrn_reflns_theta_full 66.092
_diffrn_reflns_theta_max 66.092
_diffrn_reflns_theta_min 3.688
_diffrn_source 'fine-focus sealed X-ray tube'
_diffrn_source_type 'Enhance Ultra (Cu) X-ray Source'
_exptl_absorpt_coefficient_mu 5.706
_exptl_absorpt_correction_T_max 0.649
_exptl_absorpt_correction_T_min 0.365
_exptl_absorpt_correction_type analytical
_exptl_absorpt_process_details
;
CrysAlisPro 1.171.39.37b (Rigaku Oxford Diffraction, 2017)
Analytical numeric absorption correction using a multifaceted crystal
            model based on expressions derived by R.C. Clark & J.S. Reid.
(Clark, R. C. & Reid, J. S. (1995). Acta Cryst. A51, 887-897)
Empirical absorption correction using spherical harmonics,
 implemented in SCALE3 ABSPACK scaling algorithm.
;
_exptl_crystal_colour 'clear light green'
_exptl_crystal_colour_lustre clear
_exptl_crystal_colour_modifier light
_exptl_crystal_colour_primary green
_exptl_crystal_density_diffrn 1.926
_exptl_crystal_description block
_exptl_crystal_F_000 3832
_exptl_crystal_size_max 0.334
_exptl_crystal_size_mid 0.262
_exptl_crystal_size_min 0.11
_refine_diff_density_max 0.309
_refine_diff_density_min -0.467
_refine_diff_density_rms 0.054
_refine_ls_extinction_method none
_refine_ls_goodness_of_fit_ref 1.035
_refine_ls_hydrogen_treatment constr
_refine_ls_matrix_type full
_refine_ls_number_parameters 1047
_refine_ls_number_reflns 11781
_refine_ls_number_restraints 144
_refine_ls_restrained_S_all 1.030
_refine_ls_R_factor_all 0.0272
_refine_ls_R_factor_gt 0.0269
_refine_ls_shift/su_max 0.003
_refine_ls_shift/su_mean 0.000
_refine_ls_structure_factor_coef Fsqd
_refine_ls_weighting_details 'w=1/[\s^2^(Fo^2^)+(0.0315P)^2^+5.4884P] where P=(Fo^2^+2Fc^2^)/3'
_refine_ls_weighting_scheme calc
_refine_ls_wR_factor_gt 0.0671
_refine_ls_wR_factor_ref 0.0674
_reflns_Friedel_coverage 0.000
_reflns_number_gt 11618
_reflns_number_total 11781
_reflns_threshold_expression 'I > 2\s(I)'
_cod_data_source_file c8dt03723j2.cif
_cod_data_source_block mf450_mp_abs
_cod_depositor_comments 'Adding full bibliography for 7047765--7047770.cif.'
_cod_database_code 7047770
_shelx_shelxl_version_number 2018/3
_chemical_oxdiff_formula C50H21AlCuF46FeN2O3P5
_shelx_space_group_comment
;
The symmetry employed for this shelxl refinement is uniquely defined
by the following loop, which should always be used as a source of
symmetry information in preference to the above space-group names.
They are only intended as comments.
;
_shelx_estimated_absorpt_t_max 0.573
_shelx_estimated_absorpt_t_min 0.252
_reflns_odcompleteness_completeness 98.66
_reflns_odcompleteness_iscentric 1
_reflns_odcompleteness_theta 66.49
_olex2_refinement_description
;
1. Fixed Uiso
 At 1.5 times of:
  All C(H,H,H) groups
2. Restrained distances
 C14A-C13A \\sim C13B-C14B \\sim C12A-C11A \\sim C12B-C11B
 with sigma of 0.01
 N1B-C11B \\sim N1A-C11A \\sim N2A-C13A \\sim N2B-C13B
 with sigma of 0.01
3. Uiso/Uaniso restraints and constraints
N2A \\sim C13A \\sim C14A \\sim C14B \\sim C13B \\sim N2B \\sim N1B \\sim C11A
\\sim C12A \\sim C12B \\sim C11B \\sim N1A: within 1.7A with sigma of 0.02 and
sigma for terminal atoms of 0.04
4. Others
 Sof(C14B)=Sof(H14D)=Sof(H14E)=Sof(H14F)=Sof(C13B)=Sof(N2B)=1-FVAR(1)
 Sof(N2A)=Sof(C13A)=Sof(C14A)=Sof(H14A)=Sof(H14B)=Sof(H14C)=FVAR(1)
 Sof(N1B)=Sof(C12B)=Sof(H12D)=Sof(H12E)=Sof(H12F)=Sof(C11B)=1-FVAR(2)
 Sof(C11A)=Sof(C12A)=Sof(H12A)=Sof(H12B)=Sof(H12C)=Sof(N1A)=FVAR(2)
5.a Idealised Me refined as rotating group:
 C9(H9A,H9B,H9C), C10(H10A,H10B,H10C), C6(H6A,H6B,H6C), C7(H7A,H7B,H7C),
 C8(H8A,H8B,H8C), C12A(H12A,H12B,H12C), C14A(H14A,H14B,H14C), C14B(H14D,H14E,
 H14F), C12B(H12D,H12E,H12F)
;
_olex2_submission_special_instructions 'No special instructions were received'
_oxdiff_exptl_absorpt_empirical_details
;
Empirical correction (ABSPACK) includes:
- Absorption correction using spherical harmonics
- Frame scaling
;
_oxdiff_exptl_absorpt_empirical_full_max 1.495
_oxdiff_exptl_absorpt_empirical_full_min 0.764

loop_
_space_group_symop_operation_xyz
'x, y, z'
'-x+1/2, y+1/2, -z+1/2'
'-x, -y, -z'
'x-1/2, -y-1/2, z-1/2'

loop_
_atom_site_label
_atom_site_type_symbol
_atom_site_fract_x
_atom_site_fract_y
_atom_site_fract_z
_atom_site_U_iso_or_equiv
_atom_site_adp_type
_atom_site_occupancy
_atom_site_site_symmetry_order
_atom_site_calc_flag
_atom_site_refinement_flags_posn
_atom_site_refinement_flags_adp
_atom_site_refinement_flags_occupancy
_atom_site_disorder_assembly
_atom_site_disorder_group
Cu1 Cu 0.58513(3) 0.54658(2) 0.56372(2) 0.03020(7) Uani 1 1 d . . . . .
Fe1 Fe 0.71780(3) 0.35670(2) 0.50376(2) 0.02413(7) Uani 1 1 d . . . . .
P1 P 0.67989(4) 0.47489(2) 0.51765(2) 0.02670(10) Uani 1 1 d . . . . .
P2 P 0.60278(4) 0.43282(2) 0.46025(2) 0.02705(10) Uani 1 1 d . . . . .
Al1 Al 0.40231(4) 0.02561(2) 0.67789(2) 0.01305(9) Uani 1 1 d . . . . .
P3 P 0.72944(5) 0.37549(3) 0.42733(2) 0.03814(13) Uani 1 1 d . . . . .
P5 P 0.85705(4) 0.44467(3) 0.52175(2) 0.03813(13) Uani 1 1 d . . . . .
P4 P 0.88684(5) 0.38437(3) 0.46522(2) 0.04379(14) Uani 1 1 d . . . . .
F1 F 0.26408(7) 0.02696(5) 0.65818(3) 0.01674(18) Uani 1 1 d . . . . .
F16 F 0.19603(8) -0.02831(5) 0.73453(3) 0.0208(2) Uani 1 1 d . . . . .
F11 F 0.49539(8) -0.13607(5) 0.65059(3) 0.0219(2) Uani 1 1 d . . . . .
F46 F 0.33061(8) -0.06449(5) 0.59228(3) 0.0230(2) Uani 1 1 d . . . . .
F26 F 0.38431(8) 0.05189(5) 0.78820(3) 0.0240(2) Uani 1 1 d . . . . .
F41 F 0.51783(9) 0.15734(5) 0.62200(3) 0.0242(2) Uani 1 1 d . . . . .
F31 F 0.27427(9) 0.16850(5) 0.65307(3) 0.0258(2) Uani 1 1 d . . . . .
F9 F 0.64618(8) -0.06998(5) 0.71019(3) 0.0250(2) Uani 1 1 d . . . . .
F25 F 0.39286(9) 0.15733(6) 0.81542(3) 0.0275(2) Uani 1 1 d . . . . .
F34 F 0.69920(8) -0.06022(5) 0.62273(3) 0.0254(2) Uani 1 1 d . . . . .
F12 F 0.30737(9) -0.22302(5) 0.64866(3) 0.0281(2) Uani 1 1 d . . . . .
F38 F 0.68955(8) 0.07893(5) 0.66303(3) 0.0239(2) Uani 1 1 d . . . . .
F10 F 0.48402(9) -0.22344(5) 0.69594(4) 0.0267(2) Uani 1 1 d . . . . .
F2 F 0.31437(9) -0.10304(6) 0.78646(3) 0.0268(2) Uani 1 1 d . . . . .
F40 F 0.60145(9) 0.14057(6) 0.55990(3) 0.0280(2) Uani 1 1 d . . . . .
F18 F 0.38730(9) 0.26167(5) 0.76144(4) 0.0279(2) Uani 1 1 d . . . . .
F17 F 0.41574(9) 0.24654(5) 0.69282(3) 0.0275(2) Uani 1 1 d . . . . .
F32 F 0.53064(9) -0.07140(5) 0.56155(3) 0.0277(2) Uani 1 1 d . . . . .
F33 F 0.59458(9) 0.01788(6) 0.52604(3) 0.0291(2) Uani 1 1 d . . . . .
F3 F 0.36568(9) -0.20605(5) 0.76537(3) 0.0286(2) Uani 1 1 d . . . . .
F23 F 0.61079(8) 0.06785(5) 0.76174(3) 0.0267(2) Uani 1 1 d . . . . .
F5 F 0.52952(9) -0.06016(6) 0.79750(3) 0.0288(2) Uani 1 1 d . . . . .
F8 F 0.69406(9) -0.17612(6) 0.69504(4) 0.0311(2) Uani 1 1 d . . . . .
F20 F 0.62589(9) 0.19764(6) 0.70651(4) 0.0308(2) Uani 1 1 d . . . . .
F14 F -0.07050(9) -0.13571(6) 0.63859(4) 0.0330(3) Uani 1 1 d . . . . .
F13 F 0.09370(10) -0.22960(6) 0.61617(3) 0.0305(2) Uani 1 1 d . . . . .
F39 F 0.75367(9) 0.16154(6) 0.62184(4) 0.0330(2) Uani 1 1 d . . . . .
F6 F 0.62384(10) -0.22430(6) 0.76858(4) 0.0352(3) Uani 1 1 d . . . . .
F4 F 0.50860(10) -0.16229(6) 0.82674(3) 0.0346(3) Uani 1 1 d . . . . .
F22 F 0.59436(10) 0.22609(6) 0.81692(4) 0.0356(3) Uani 1 1 d . . . . .
F45 F 0.11372(9) -0.05316(6) 0.56395(4) 0.0331(2) Uani 1 1 d . . . . .
F19 F 0.59950(9) 0.29167(6) 0.74434(4) 0.0351(3) Uani 1 1 d . . . . .
F42 F 0.39738(10) 0.16929(6) 0.54641(4) 0.0362(3) Uani 1 1 d . . . . .
F15 F -0.01379(9) -0.03570(6) 0.69880(4) 0.0289(2) Uani 1 1 d . . . . .
F36 F 0.86878(9) 0.03056(6) 0.62198(4) 0.0339(3) Uani 1 1 d . . . . .
O1 O 0.42099(9) -0.04408(6) 0.71398(4) 0.0162(2) Uani 1 1 d . . . . .
O3 O 0.49533(9) 0.01544(6) 0.63458(3) 0.0154(2) Uani 1 1 d . . . . .
F35 F 0.76607(9) -0.05842(6) 0.55754(4) 0.0343(3) Uani 1 1 d . . . . .
F24 F 0.58703(10) 0.09251(6) 0.82977(4) 0.0356(3) Uani 1 1 d . . . . .
F27 F 0.19207(9) 0.12309(6) 0.80192(4) 0.0331(2) Uani 1 1 d . . . . .
F37 F 0.80713(9) 0.07452(7) 0.56002(4) 0.0363(3) Uani 1 1 d . . . . .
F21 F 0.73379(9) 0.17837(6) 0.78104(4) 0.0373(3) Uani 1 1 d . . . . .
F44 F 0.03363(9) 0.06679(7) 0.52552(4) 0.0399(3) Uani 1 1 d . . . . .
F7 F 0.71615(9) -0.12751(7) 0.78299(4) 0.0358(3) Uani 1 1 d . . . . .
O2 O 0.43574(9) 0.10230(6) 0.70604(4) 0.0168(2) Uani 1 1 d . . . . .
F28 F -0.02844(9) 0.12144(7) 0.78060(4) 0.0430(3) Uani 1 1 d . . . . .
F30 F 0.05065(11) 0.16320(7) 0.63391(4) 0.0419(3) Uani 1 1 d . . . . .
F43 F 0.18177(10) 0.17614(7) 0.51788(4) 0.0422(3) Uani 1 1 d . . . . .
F29 F -0.10652(10) 0.13935(7) 0.69705(5) 0.0462(3) Uani 1 1 d . . . . .
C15 C 0.39106(14) -0.11326(8) 0.71480(5) 0.0169(3) Uani 1 1 d . . . . .
C26 C 0.17776(14) -0.07968(9) 0.70546(5) 0.0181(3) Uani 1 1 d . . . . .
C21 C 0.26691(14) -0.12551(8) 0.69426(5) 0.0174(3) Uani 1 1 d . . . . .
C16 C 0.49273(15) -0.15294(8) 0.69305(6) 0.0198(3) Uani 1 1 d . . . . .
C23 C 0.12113(16) -0.17923(9) 0.64504(5) 0.0224(4) Uani 1 1 d . . . . .
C39 C 0.50386(14) 0.04220(9) 0.59345(5) 0.0171(3) Uani 1 1 d . . . . .
C25 C 0.06621(15) -0.08252(9) 0.68716(6) 0.0217(3) Uani 1 1 d . . . . .
C45 C 0.38108(14) 0.05102(9) 0.57057(5) 0.0186(3) Uani 1 1 d . . . . .
C50 C 0.30119(14) -0.00387(9) 0.57327(5) 0.0193(3) Uani 1 1 d . . . . .
C20 C 0.39380(15) -0.13762(9) 0.76331(6) 0.0212(3) Uani 1 1 d . . . . .
C22 C 0.23312(15) -0.17539(9) 0.66317(6) 0.0202(3) Uani 1 1 d . . . . .
C24 C 0.03722(15) -0.13252(9) 0.65659(6) 0.0226(4) Uani 1 1 d . . . . .
C32 C 0.42646(14) 0.11624(9) 0.78209(5) 0.0207(3) Uani 1 1 d . . . . .
C28 C 0.43725(15) 0.21867(9) 0.73241(6) 0.0220(4) Uani 1 1 d . . . . .
C38 C 0.20473(15) 0.15710(9) 0.68639(6) 0.0219(4) Uani 1 1 d . . . . .
C33 C 0.24998(14) 0.14685(8) 0.72893(6) 0.0195(3) Uani 1 1 d . . . . .
C27 C 0.38472(14) 0.14387(8) 0.73635(5) 0.0178(3) Uani 1 1 d . . . . .
C19 C 0.51251(16) -0.12770(10) 0.78831(6) 0.0248(4) Uani 1 1 d . . . . .
C40 C 0.58091(14) -0.00834(9) 0.56656(5) 0.0212(3) Uani 1 1 d . . . . .
C46 C 0.33451(15) 0.11119(10) 0.55131(6) 0.0242(4) Uani 1 1 d . . . . .
C34 C 0.16561(15) 0.13489(9) 0.75980(6) 0.0236(4) Uani 1 1 d . . . . .
C43 C 0.69799(15) 0.09935(9) 0.62159(6) 0.0231(4) Uani 1 1 d . . . . .
N1B N 0.687(2) 0.6317(10) 0.5774(8) 0.039(3) Uani 0.44(4) 1 d D U P A 2
C17 C 0.61427(15) -0.13650(9) 0.71487(6) 0.0233(4) Uani 1 1 d . . . . .
C29 C 0.57139(15) 0.22332(9) 0.74080(6) 0.0254(4) Uani 1 1 d . . . . .
C37 C 0.08705(17) 0.15447(10) 0.67559(7) 0.0286(4) Uani 1 1 d . . . . .
C44 C 0.57660(15) 0.11069(9) 0.59862(6) 0.0208(3) Uani 1 1 d . . . . .
C35 C 0.04742(16) 0.13306(10) 0.74908(7) 0.0289(4) Uani 1 1 d . . . . .
C41 C 0.70523(15) -0.02143(10) 0.58664(6) 0.0240(4) Uani 1 1 d . . . . .
C49 C 0.18607(15) 0.00092(10) 0.55859(6) 0.0237(4) Uani 1 1 d . . . . .
C31 C 0.56167(15) 0.11350(10) 0.78848(6) 0.0248(4) Uani 1 1 d . . . . .
C47 C 0.21979(16) 0.11641(10) 0.53633(6) 0.0276(4) Uani 1 1 d . . . . .
N2A N 0.563(2) 0.5110(12) 0.6252(5) 0.042(3) Uani 0.44(4) 1 d D U P A 1
C48 C 0.14487(15) 0.06132(11) 0.53985(6) 0.0269(4) Uani 1 1 d . . . . .
C4 C 0.59102(18) 0.30613(10) 0.53923(7) 0.0311(4) Uani 1 1 d . . . . .
C3 C 0.61588(19) 0.26595(10) 0.50166(6) 0.0331(4) Uani 1 1 d . . . . .
C18 C 0.61849(16) -0.15463(10) 0.76394(6) 0.0269(4) Uani 1 1 d . . . . .
C42 C 0.77273(15) 0.04591(11) 0.59751(6) 0.0267(4) Uani 1 1 d . . . . .
C36 C 0.00767(16) 0.14235(10) 0.70699(7) 0.0316(4) Uani 1 1 d . . . . .
C5 C 0.6953(2) 0.31182(10) 0.56526(6) 0.0325(4) Uani 1 1 d . . . . .
C2 C 0.7348(2) 0.24717(10) 0.50467(7) 0.0371(5) Uani 1 1 d . . . . .
C30 C 0.61736(15) 0.18572(10) 0.78216(6) 0.0281(4) Uani 1 1 d . . . . .
C1 C 0.78509(18) 0.27566(11) 0.54372(7) 0.0365(5) Uani 1 1 d . . . . .
C11A C 0.7548(11) 0.6729(7) 0.5734(6) 0.037(2) Uani 0.56(4) 1 d D U P A 1
C9 C 0.4751(2) 0.33417(13) 0.55095(11) 0.0579(7) Uani 1 1 d . . . . .
H9A H 0.485656 0.379135 0.565687 0.087 Uiso 1 1 calc GR . . . .
H9B H 0.437365 0.301405 0.570459 0.087 Uiso 1 1 calc GR . . . .
H9C H 0.425980 0.340407 0.524425 0.087 Uiso 1 1 calc GR . . . .
C10 C 0.7095(3) 0.34469(13) 0.60929(8) 0.0615(8) Uani 1 1 d . . . . .
H10A H 0.785892 0.367465 0.612051 0.092 Uiso 1 1 calc GR . . . .
H10B H 0.703985 0.308792 0.631811 0.092 Uiso 1 1 calc GR . . . .
H10C H 0.647843 0.379367 0.612855 0.092 Uiso 1 1 calc GR . . . .
C6 C 0.9083(2) 0.26424(16) 0.56008(11) 0.0678(9) Uani 1 1 d . . . . .
H6A H 0.960440 0.265547 0.535520 0.102 Uiso 1 1 calc GR . . . .
H6B H 0.914462 0.218758 0.574468 0.102 Uiso 1 1 calc GR . . . .
H6C H 0.930494 0.300955 0.580957 0.102 Uiso 1 1 calc GR . . . .
C7 C 0.7942(3) 0.19922(14) 0.47402(10) 0.0712(10) Uani 1 1 d . . . . .
H7A H 0.759255 0.204676 0.444597 0.107 Uiso 1 1 calc GR . . . .
H7B H 0.784759 0.150959 0.483660 0.107 Uiso 1 1 calc GR . . . .
H7C H 0.877482 0.210667 0.473739 0.107 Uiso 1 1 calc GR . . . .
C8 C 0.5305(3) 0.24310(13) 0.46648(9) 0.0605(8) Uani 1 1 d . . . . .
H8A H 0.462107 0.273749 0.466144 0.091 Uiso 1 1 calc GR . . . .
H8B H 0.506115 0.195090 0.472032 0.091 Uiso 1 1 calc GR . . . .
H8C H 0.567322 0.245506 0.438216 0.091 Uiso 1 1 calc GR . . . .
C13A C 0.5346(17) 0.4820(9) 0.6552(4) 0.047(3) Uani 0.44(4) 1 d D U P A 1
C12A C 0.8348(13) 0.7318(8) 0.5776(5) 0.060(3) Uani 0.56(4) 1 d D U P A 1
H12A H 0.830432 0.759446 0.550703 0.091 Uiso 0.56(4) 1 calc GR . P A 1
H12B H 0.914678 0.714658 0.582601 0.091 Uiso 0.56(4) 1 calc GR . P A 1
H12C H 0.813054 0.760959 0.602180 0.091 Uiso 0.56(4) 1 calc GR . P A 1
C14A C 0.502(2) 0.4476(10) 0.6956(6) 0.080(4) Uani 0.44(4) 1 d D U P A 1
H14A H 0.524944 0.398426 0.694615 0.120 Uiso 0.44(4) 1 calc GR . P A 1
H14B H 0.417961 0.451240 0.698808 0.120 Uiso 0.44(4) 1 calc GR . P A 1
H14C H 0.543035 0.470220 0.720479 0.120 Uiso 0.44(4) 1 calc GR . P A 1
C14B C 0.557(2) 0.4690(9) 0.7041(3) 0.081(4) Uani 0.56(4) 1 d D U P A 2
H14D H 0.563277 0.418089 0.703651 0.122 Uiso 0.56(4) 1 calc GR . P A 2
H14E H 0.480035 0.482226 0.714474 0.122 Uiso 0.56(4) 1 calc GR . P A 2
H14F H 0.617980 0.488384 0.723595 0.122 Uiso 0.56(4) 1 calc GR . P A 2
C13B C 0.5699(18) 0.4962(9) 0.6599(3) 0.058(3) Uani 0.56(4) 1 d D U P A 2
N2B N 0.575(2) 0.5116(11) 0.6242(5) 0.057(4) Uani 0.56(4) 1 d D U P A 2
C12B C 0.792(3) 0.7504(11) 0.5856(6) 0.069(5) Uani 0.44(4) 1 d D U P A 2
H12D H 0.791087 0.775713 0.557908 0.103 Uiso 0.44(4) 1 calc GR . P A 2
H12E H 0.873533 0.741363 0.595235 0.103 Uiso 0.44(4) 1 calc GR . P A 2
H12F H 0.754244 0.778428 0.607654 0.103 Uiso 0.44(4) 1 calc GR . P A 2
C11B C 0.731(2) 0.6844(9) 0.5799(7) 0.044(3) Uani 0.44(4) 1 d D U P A 2
N1A N 0.6886(16) 0.6297(8) 0.5677(7) 0.037(3) Uani 0.56(4) 1 d D U P A 1

loop_
_atom_site_aniso_label
_atom_site_aniso_U_11
_atom_site_aniso_U_22
_atom_site_aniso_U_33
_atom_site_aniso_U_23
_atom_site_aniso_U_13
_atom_site_aniso_U_12
Cu1 0.03687(16) 0.02657(15) 0.02671(14) 0.00151(11) -0.00481(11) -0.00412(12)
Fe1 0.02737(15) 0.02051(15) 0.02471(15) 0.00592(11) 0.00363(12) 0.00084(11)
P1 0.0274(2) 0.0208(2) 0.0316(2) 0.00342(18) -0.00218(19) -0.00345(18)
P2 0.0324(2) 0.0237(2) 0.0250(2) 0.00501(18) 0.00048(19) -0.00006(19)
Al1 0.0127(2) 0.0123(2) 0.0142(2) -0.00086(17) 0.00027(17) -0.00059(16)
P3 0.0498(3) 0.0361(3) 0.0294(3) 0.0083(2) 0.0134(2) 0.0071(2)
P5 0.0258(3) 0.0345(3) 0.0538(3) 0.0113(2) -0.0026(2) -0.0056(2)
P4 0.0348(3) 0.0453(3) 0.0523(3) 0.0170(3) 0.0165(2) 0.0061(2)
F1 0.0139(4) 0.0175(4) 0.0187(4) -0.0005(4) -0.0010(3) -0.0007(3)
F16 0.0194(5) 0.0211(5) 0.0218(5) -0.0037(4) 0.0012(4) 0.0004(4)
F11 0.0231(5) 0.0209(5) 0.0220(5) 0.0000(4) 0.0048(4) 0.0020(4)
F46 0.0224(5) 0.0194(5) 0.0269(5) -0.0018(4) -0.0023(4) -0.0031(4)
F26 0.0234(5) 0.0249(5) 0.0236(5) 0.0005(4) 0.0007(4) -0.0001(4)
F41 0.0247(5) 0.0175(5) 0.0306(5) -0.0010(4) 0.0019(4) -0.0015(4)
F31 0.0301(5) 0.0226(5) 0.0243(5) 0.0005(4) -0.0033(4) 0.0009(4)
F9 0.0180(5) 0.0247(5) 0.0324(5) 0.0046(4) 0.0003(4) -0.0018(4)
F25 0.0242(5) 0.0363(6) 0.0222(5) -0.0125(4) 0.0007(4) 0.0028(4)
F34 0.0227(5) 0.0284(5) 0.0252(5) 0.0021(4) 0.0020(4) 0.0058(4)
F12 0.0285(5) 0.0219(5) 0.0339(6) -0.0089(4) 0.0030(4) 0.0003(4)
F38 0.0223(5) 0.0285(5) 0.0207(5) -0.0010(4) -0.0030(4) -0.0041(4)
F10 0.0289(5) 0.0135(5) 0.0378(6) 0.0029(4) 0.0022(4) 0.0033(4)
F2 0.0241(5) 0.0360(6) 0.0206(5) 0.0053(4) 0.0047(4) 0.0052(4)
F40 0.0240(5) 0.0325(6) 0.0276(5) 0.0135(4) 0.0034(4) -0.0053(4)
F18 0.0229(5) 0.0221(5) 0.0386(6) -0.0159(4) -0.0005(4) 0.0036(4)
F17 0.0316(5) 0.0182(5) 0.0324(6) 0.0007(4) -0.0032(4) -0.0036(4)
F32 0.0248(5) 0.0277(5) 0.0309(5) -0.0122(4) 0.0027(4) -0.0005(4)
F33 0.0242(5) 0.0494(7) 0.0139(5) -0.0005(4) 0.0029(4) 0.0011(5)
F3 0.0294(5) 0.0223(5) 0.0341(6) 0.0127(4) 0.0004(4) -0.0041(4)
F23 0.0191(5) 0.0250(5) 0.0357(6) -0.0065(4) -0.0017(4) 0.0050(4)
F5 0.0284(5) 0.0300(6) 0.0274(5) -0.0002(4) -0.0064(4) 0.0007(4)
F8 0.0211(5) 0.0331(6) 0.0394(6) 0.0027(5) 0.0055(4) 0.0108(4)
F20 0.0230(5) 0.0307(6) 0.0391(6) -0.0100(5) 0.0090(4) -0.0059(4)
F14 0.0229(5) 0.0374(6) 0.0378(6) 0.0017(5) -0.0122(5) -0.0053(5)
F13 0.0357(6) 0.0286(6) 0.0268(5) -0.0067(4) -0.0035(4) -0.0102(5)
F39 0.0251(5) 0.0286(6) 0.0450(7) 0.0052(5) -0.0028(5) -0.0129(4)
F6 0.0347(6) 0.0280(6) 0.0426(7) 0.0129(5) -0.0011(5) 0.0109(5)
F4 0.0337(6) 0.0453(7) 0.0244(5) 0.0161(5) -0.0033(4) 0.0038(5)
F22 0.0295(6) 0.0380(6) 0.0387(6) -0.0206(5) -0.0075(5) -0.0005(5)
F45 0.0213(5) 0.0368(6) 0.0406(6) -0.0053(5) -0.0042(4) -0.0095(5)
F19 0.0275(6) 0.0203(5) 0.0572(7) -0.0108(5) -0.0020(5) -0.0087(4)
F42 0.0276(6) 0.0295(6) 0.0511(7) 0.0187(5) -0.0035(5) -0.0030(5)
F15 0.0185(5) 0.0327(6) 0.0353(6) -0.0020(5) -0.0012(4) 0.0065(4)
F36 0.0171(5) 0.0460(7) 0.0381(6) -0.0005(5) -0.0055(4) 0.0019(5)
O1 0.0156(5) 0.0136(5) 0.0193(5) 0.0011(4) -0.0008(4) -0.0012(4)
O3 0.0154(5) 0.0163(5) 0.0144(5) 0.0002(4) 0.0012(4) -0.0002(4)
F35 0.0247(5) 0.0505(7) 0.0282(6) -0.0112(5) 0.0072(4) 0.0102(5)
F24 0.0306(6) 0.0469(7) 0.0282(6) -0.0007(5) -0.0115(5) 0.0042(5)
F27 0.0222(5) 0.0499(7) 0.0275(6) -0.0005(5) 0.0053(4) 0.0015(5)
F37 0.0231(5) 0.0538(7) 0.0328(6) 0.0100(5) 0.0106(4) -0.0046(5)
F21 0.0141(5) 0.0381(6) 0.0591(8) -0.0103(6) -0.0059(5) -0.0007(4)
F44 0.0178(5) 0.0572(8) 0.0439(7) -0.0009(6) -0.0095(5) 0.0063(5)
F7 0.0211(5) 0.0485(7) 0.0372(6) 0.0056(5) -0.0077(5) 0.0023(5)
O2 0.0152(5) 0.0152(5) 0.0200(6) -0.0051(4) 0.0018(4) -0.0001(4)
F28 0.0193(5) 0.0533(8) 0.0573(8) -0.0077(6) 0.0128(5) -0.0041(5)
F30 0.0369(6) 0.0474(7) 0.0397(7) -0.0062(6) -0.0208(5) 0.0082(5)
F43 0.0335(6) 0.0431(7) 0.0493(7) 0.0180(6) -0.0061(5) 0.0119(5)
F29 0.0150(5) 0.0529(8) 0.0697(9) -0.0231(7) -0.0129(5) 0.0025(5)
C15 0.0172(8) 0.0153(8) 0.0183(8) 0.0016(6) 0.0014(6) -0.0003(6)
C26 0.0188(8) 0.0179(8) 0.0176(8) 0.0012(6) 0.0014(6) -0.0037(6)
C21 0.0181(8) 0.0155(8) 0.0187(8) 0.0043(6) 0.0017(6) -0.0029(6)
C16 0.0208(8) 0.0144(8) 0.0243(9) 0.0025(6) 0.0020(7) 0.0013(6)
C23 0.0280(9) 0.0210(8) 0.0181(8) 0.0011(7) -0.0008(7) -0.0087(7)
C39 0.0162(8) 0.0196(8) 0.0155(8) 0.0008(6) 0.0016(6) -0.0011(6)
C25 0.0186(8) 0.0230(9) 0.0237(8) 0.0044(7) 0.0021(7) 0.0003(7)
C45 0.0182(8) 0.0237(9) 0.0138(7) -0.0008(6) 0.0011(6) 0.0005(7)
C50 0.0209(8) 0.0232(9) 0.0137(7) -0.0031(6) 0.0006(6) 0.0006(7)
C20 0.0206(8) 0.0191(8) 0.0240(9) 0.0056(7) 0.0022(7) 0.0016(6)
C22 0.0223(8) 0.0164(8) 0.0220(8) 0.0023(6) 0.0037(7) -0.0025(6)
C24 0.0182(8) 0.0262(9) 0.0230(9) 0.0064(7) -0.0044(7) -0.0069(7)
C32 0.0189(8) 0.0237(9) 0.0196(8) -0.0073(7) 0.0012(6) 0.0003(7)
C28 0.0213(8) 0.0173(8) 0.0272(9) -0.0086(7) -0.0003(7) 0.0007(7)
C38 0.0225(9) 0.0155(8) 0.0275(9) -0.0050(7) -0.0014(7) 0.0032(6)
C33 0.0159(8) 0.0155(8) 0.0268(9) -0.0060(6) -0.0011(7) 0.0014(6)
C27 0.0146(8) 0.0174(8) 0.0213(8) -0.0059(6) -0.0001(6) 0.0007(6)
C19 0.0264(9) 0.0257(9) 0.0221(9) 0.0077(7) -0.0012(7) 0.0012(7)
C40 0.0196(8) 0.0285(9) 0.0157(8) -0.0028(7) 0.0029(6) -0.0013(7)
C46 0.0227(9) 0.0272(9) 0.0228(9) 0.0038(7) 0.0025(7) 0.0000(7)
C34 0.0191(8) 0.0212(9) 0.0304(9) -0.0063(7) 0.0011(7) 0.0021(7)
C43 0.0204(8) 0.0232(9) 0.0256(9) 0.0030(7) -0.0009(7) -0.0079(7)
N1B 0.057(4) 0.037(4) 0.021(7) -0.005(4) -0.009(4) -0.013(3)
C17 0.0187(8) 0.0209(9) 0.0305(10) 0.0031(7) 0.0024(7) 0.0045(7)
C29 0.0212(9) 0.0184(8) 0.0367(10) -0.0114(7) 0.0034(7) -0.0042(7)
C37 0.0274(10) 0.0226(9) 0.0348(10) -0.0085(8) -0.0128(8) 0.0056(7)
C44 0.0200(8) 0.0216(9) 0.0209(8) 0.0052(7) 0.0028(7) -0.0031(7)
C35 0.0172(8) 0.0266(9) 0.0432(11) -0.0097(8) 0.0049(8) -0.0013(7)
C41 0.0204(8) 0.0329(10) 0.0191(8) -0.0027(7) 0.0057(7) 0.0047(7)
C49 0.0192(8) 0.0312(10) 0.0206(8) -0.0066(7) 0.0007(7) -0.0040(7)
C31 0.0197(9) 0.0288(10) 0.0255(9) -0.0056(7) -0.0039(7) 0.0042(7)
C47 0.0258(9) 0.0335(10) 0.0234(9) 0.0056(8) -0.0009(7) 0.0090(8)
N2A 0.062(6) 0.046(6) 0.018(5) 0.018(4) 0.003(4) 0.022(4)
C48 0.0169(8) 0.0425(11) 0.0210(9) -0.0031(8) -0.0022(7) 0.0041(8)
C4 0.0374(11) 0.0184(9) 0.0381(11) 0.0106(8) 0.0116(8) -0.0010(8)
C3 0.0504(12) 0.0196(9) 0.0292(10) 0.0071(8) -0.0014(9) -0.0066(8)
C18 0.0207(9) 0.0274(10) 0.0321(10) 0.0076(8) -0.0042(7) 0.0039(7)
C42 0.0168(8) 0.0393(11) 0.0241(9) 0.0053(8) 0.0012(7) -0.0021(7)
C36 0.0148(8) 0.0273(10) 0.0521(13) -0.0153(9) -0.0066(8) 0.0018(7)
C5 0.0533(13) 0.0219(9) 0.0224(9) 0.0060(7) 0.0021(8) -0.0063(8)
C2 0.0573(13) 0.0220(10) 0.0331(11) 0.0091(8) 0.0160(10) 0.0064(9)
C30 0.0165(8) 0.0306(10) 0.0369(10) -0.0154(8) -0.0035(7) 0.0004(7)
C1 0.0354(11) 0.0292(10) 0.0451(12) 0.0192(9) 0.0034(9) 0.0021(8)
C11A 0.037(4) 0.035(4) 0.037(5) -0.007(3) -0.010(3) -0.002(3)
C9 0.0448(14) 0.0377(13) 0.093(2) 0.0227(13) 0.0340(14) 0.0084(11)
C10 0.122(3) 0.0358(13) 0.0267(12) 0.0009(10) 0.0004(13) -0.0091(14)
C6 0.0412(14) 0.0631(18) 0.098(2) 0.0487(17) -0.0109(14) 0.0006(12)
C7 0.121(3) 0.0358(13) 0.0605(17) 0.0100(12) 0.0478(18) 0.0247(15)
C8 0.090(2) 0.0378(13) 0.0518(15) 0.0115(11) -0.0253(14) -0.0276(13)
C13A 0.068(7) 0.044(6) 0.030(4) 0.004(4) 0.015(4) 0.023(4)
C12A 0.068(5) 0.048(5) 0.063(5) -0.001(4) -0.021(4) -0.025(4)
C14A 0.119(10) 0.078(7) 0.045(6) 0.017(5) 0.038(6) 0.020(7)
C14B 0.137(10) 0.070(6) 0.038(4) 0.025(4) 0.032(5) 0.060(6)
C13B 0.090(8) 0.050(6) 0.034(4) 0.005(3) 0.007(4) 0.038(5)
N2B 0.074(6) 0.057(6) 0.042(6) -0.002(5) 0.011(4) 0.028(4)
C12B 0.102(11) 0.046(6) 0.056(6) 0.002(5) -0.036(7) -0.040(7)
C11B 0.062(7) 0.035(5) 0.034(6) -0.006(4) -0.017(5) -0.006(5)
N1A 0.045(3) 0.035(3) 0.028(7) -0.011(3) -0.018(4) -0.004(2)

loop_
_atom_type_symbol
_atom_type_description
_atom_type_scat_dispersion_real
_atom_type_scat_dispersion_imag
_atom_type_scat_source
C C 0.0181 0.0091 'International Tables Vol C Tables 4.2.6.8 and 6.1.1.4'
H H 0.0000 0.0000 'International Tables Vol C Tables 4.2.6.8 and 6.1.1.4'
Al Al 0.2130 0.2455 'International Tables Vol C Tables 4.2.6.8 and 6.1.1.4'
Cl Cl 0.3639 0.7018 'International Tables Vol C Tables 4.2.6.8 and 6.1.1.4'
Cu Cu -1.9646 0.5888 'International Tables Vol C Tables 4.2.6.8 and 6.1.1.4'
F F 0.0727 0.0534 'International Tables Vol C Tables 4.2.6.8 and 6.1.1.4'
Fe Fe -1.1336 3.1974 'International Tables Vol C Tables 4.2.6.8 and 6.1.1.4'
N N 0.0311 0.0180 'International Tables Vol C Tables 4.2.6.8 and 6.1.1.4'
O O 0.0492 0.0322 'International Tables Vol C Tables 4.2.6.8 and 6.1.1.4'
P P 0.2955 0.4335 'International Tables Vol C Tables 4.2.6.8 and 6.1.1.4'

loop_
_exptl_crystal_face_index_h
_exptl_crystal_face_index_k
_exptl_crystal_face_index_l
_exptl_crystal_face_perp_dist
1 -12 -6 0.1482
6 0 10 0.0305
-6 2 -9 0.0748
0 12 7 0.1224
1 1 -20 0.1389
0 -12 7 0.0797
-1 -1 20 0.1221
0 10 -11 0.1511
-1 10 12 0.0861
-7 1 -8 0.0627
0 -10 -13 0.1535

loop_
_geom_angle_atom_site_label_1
_geom_angle_atom_site_label_2
_geom_angle_atom_site_label_3
_geom_angle
_geom_angle_site_symmetry_1
_geom_angle_site_symmetry_3
P1 Cu1 P2 111.74(2) . 3_666
N1B Cu1 P1 109.2(8) . .
N1B Cu1 P2 116.9(8) . 3_666
N2A Cu1 P1 116.9(7) . .
N2A Cu1 P2 102.1(7) . 3_666
N2B Cu1 P1 114.9(6) . .
N2B Cu1 P2 106.0(7) . 3_666
N2B Cu1 N1B 97.5(10) . .
N1A Cu1 P1 103.0(6) . .
N1A Cu1 P2 115.7(6) . 3_666
N1A Cu1 N2A 107.9(10) . .
P1 Fe1 P3 92.86(2) . .
P1 Fe1 P5 53.059(19) . .
P1 Fe1 P4 91.96(2) . .
P2 Fe1 P1 53.120(18) . .
P2 Fe1 P3 52.928(19) . .
P2 Fe1 P5 92.76(2) . .
P2 Fe1 P4 91.66(2) . .
P5 Fe1 P3 93.42(2) . .
P4 Fe1 P3 52.94(2) . .
P4 Fe1 P5 53.21(2) . .
C4 Fe1 P1 102.54(6) . .
C4 Fe1 P2 101.45(6) . .
C4 Fe1 P3 130.51(6) . .
C4 Fe1 P5 133.19(6) . .
C4 Fe1 P4 164.46(6) . .
C4 Fe1 C3 39.81(8) . .
C4 Fe1 C5 39.58(8) . .
C4 Fe1 C2 66.17(8) . .
C4 Fe1 C1 66.45(8) . .
C3 Fe1 P1 134.45(6) . .
C3 Fe1 P2 101.46(6) . .
C3 Fe1 P3 98.46(6) . .
C3 Fe1 P5 165.18(6) . .
C3 Fe1 P4 129.52(6) . .
C3 Fe1 C5 66.42(8) . .
C3 Fe1 C2 39.15(9) . .
C3 Fe1 C1 66.21(8) . .
C5 Fe1 P1 101.72(6) . .
C5 Fe1 P2 132.91(6) . .
C5 Fe1 P3 163.91(6) . .
C5 Fe1 P5 100.75(6) . .
C5 Fe1 P4 132.16(6) . .
C5 Fe1 C2 66.05(8) . .
C5 Fe1 C1 39.56(9) . .
C2 Fe1 P1 167.34(6) . .
C2 Fe1 P2 132.54(7) . .
C2 Fe1 P3 98.93(6) . .
C2 Fe1 P5 130.08(7) . .
C2 Fe1 P4 98.80(6) . .
C1 Fe1 P1 132.23(7) . .
C1 Fe1 P2 166.92(6) . .
C1 Fe1 P3 130.67(7) . .
C1 Fe1 P5 99.27(6) . .
C1 Fe1 P4 99.64(6) . .
C1 Fe1 C2 39.32(9) . .
Cu1 P1 Fe1 142.28(2) . .
P2 P1 Cu1 123.83(3) . .
P2 P1 Fe1 63.413(19) . .
P2 P1 P5 108.54(3) . .
P5 P1 Cu1 127.51(3) . .
P5 P1 Fe1 64.03(2) . .
Cu1 P2 Fe1 142.44(2) 3_666 .
P1 P2 Cu1 124.42(3) . 3_666
P1 P2 Fe1 63.467(19) . .
P1 P2 P3 109.04(3) . .
P3 P2 Cu1 126.41(3) . 3_666
P3 P2 Fe1 64.30(2) . .
F1 Al1 O1 109.46(5) . .
F1 Al1 O3 108.86(5) . .
F1 Al1 O2 110.71(5) . .
O1 Al1 O3 109.49(6) . .
O2 Al1 O1 108.26(6) . .
O2 Al1 O3 110.04(6) . .
P2 P3 Fe1 62.77(2) . .
P2 P3 P4 106.42(3) . .
P4 P3 Fe1 63.19(2) . .
P1 P5 Fe1 62.91(2) . .
P1 P5 P4 106.52(3) . .
P4 P5 Fe1 63.23(2) . .
P3 P4 Fe1 63.88(2) . .
P3 P4 P5 109.46(3) . .
P5 P4 Fe1 63.56(2) . .
C15 O1 Al1 136.78(10) . .
C39 O3 Al1 136.58(10) . .
C27 O2 Al1 137.38(10) . .
O1 C15 C21 111.42(13) . .
O1 C15 C16 105.84(13) . .
O1 C15 C20 108.14(13) . .
C21 C15 C16 116.08(13) . .
C21 C15 C20 109.14(13) . .
C20 C15 C16 105.83(13) . .
F16 C26 C21 121.85(14) . .
F16 C26 C25 114.82(15) . .
C25 C26 C21 123.31(16) . .
C26 C21 C15 118.11(14) . .
C22 C21 C15 127.45(15) . .
C22 C21 C26 114.32(15) . .
F11 C16 F10 107.90(13) . .
F11 C16 C15 109.93(13) . .
F11 C16 C17 108.45(13) . .
F10 C16 C15 113.54(13) . .
F10 C16 C17 103.92(13) . .
C17 C16 C15 112.79(14) . .
F13 C23 C22 119.74(16) . .
F13 C23 C24 119.52(15) . .
C24 C23 C22 120.74(16) . .
O3 C39 C45 111.21(13) . .
O3 C39 C40 108.30(13) . .
O3 C39 C44 106.15(13) . .
C45 C39 C40 110.31(13) . .
C45 C39 C44 115.10(13) . .
C44 C39 C40 105.39(13) . .
F15 C25 C26 119.85(16) . .
F15 C25 C24 119.95(15) . .
C24 C25 C26 120.20(16) . .
C50 C45 C39 118.25(14) . .
C46 C45 C39 127.29(15) . .
C46 C45 C50 114.03(15) . .
F46 C50 C45 121.65(14) . .
F46 C50 C49 114.95(15) . .
C49 C50 C45 123.33(16) . .
F2 C20 F3 106.61(13) . .
F2 C20 C15 111.40(13) . .
F2 C20 C19 106.03(14) . .
F3 C20 C15 109.81(14) . .
F3 C20 C19 107.60(13) . .
C19 C20 C15 114.97(14) . .
F12 C22 C21 122.19(15) . .
F12 C22 C23 115.02(15) . .
C23 C22 C21 122.80(16) . .
F14 C24 C23 120.65(16) . .
F14 C24 C25 120.73(16) . .
C23 C24 C25 118.62(16) . .
F26 C32 F25 108.39(13) . .
F26 C32 C27 109.81(13) . .
F26 C32 C31 108.26(14) . .
F25 C32 C27 113.23(14) . .
F25 C32 C31 103.51(13) . .
C31 C32 C27 113.32(14) . .
F18 C28 C27 109.57(14) . .
F18 C28 C29 107.20(13) . .
F17 C28 F18 106.51(13) . .
F17 C28 C27 112.19(13) . .
F17 C28 C29 105.95(14) . .
C29 C28 C27 114.96(14) . .
F31 C38 C33 121.66(15) . .
F31 C38 C37 115.34(16) . .
C37 C38 C33 122.98(17) . .
C38 C33 C27 118.26(15) . .
C34 C33 C38 114.41(15) . .
C34 C33 C27 127.13(16) . .
O2 C27 C32 106.75(13) . .
O2 C27 C28 107.85(13) . .
O2 C27 C33 111.61(13) . .
C32 C27 C28 106.01(13) . .
C33 C27 C32 114.49(14) . .
C33 C27 C28 109.78(13) . .
F5 C19 F4 107.46(15) . .
F5 C19 C20 109.98(14) . .
F5 C19 C18 108.42(15) . .
F4 C19 C20 108.30(14) . .
F4 C19 C18 108.08(14) . .
C18 C19 C20 114.38(15) . .
F32 C40 F33 107.01(13) . .
F32 C40 C39 111.67(13) . .
F32 C40 C41 106.41(14) . .
F33 C40 C39 109.86(14) . .
F33 C40 C41 106.78(13) . .
C41 C40 C39 114.72(13) . .
F42 C46 C45 122.55(16) . .
F42 C46 C47 114.35(16) . .
C47 C46 C45 123.10(17) . .
F27 C34 C33 123.07(15) . .
F27 C34 C35 114.27(16) . .
C35 C34 C33 122.65(18) . .
F38 C43 F39 107.68(14) . .
F38 C43 C44 112.20(14) . .
F38 C43 C42 108.77(14) . .
F39 C43 C44 107.07(14) . .
F39 C43 C42 108.61(14) . .
C42 C43 C44 112.35(14) . .
C11B N1B Cu1 168(2) . .
F9 C17 F8 107.24(14) . .
F9 C17 C16 113.05(14) . .
F9 C17 C18 108.72(15) . .
F8 C17 C16 107.58(14) . .
F8 C17 C18 108.37(14) . .
C18 C17 C16 111.67(14) . .
F20 C29 F19 107.66(15) . .
F20 C29 C28 109.69(14) . .
F20 C29 C30 108.72(15) . .
F19 C29 C28 107.48(14) . .
F19 C29 C30 108.39(14) . .
C30 C29 C28 114.67(15) . .
F30 C37 C38 119.47(18) . .
F30 C37 C36 120.06(17) . .
C36 C37 C38 120.47(18) . .
F41 C44 F40 108.13(13) . .
F41 C44 C39 109.80(13) . .
F41 C44 C43 108.04(14) . .
F40 C44 C39 113.26(14) . .
F40 C44 C43 104.06(13) . .
C43 C44 C39 113.23(14) . .
F28 C35 C34 119.20(18) . .
F28 C35 C36 120.06(17) . .
C36 C35 C34 120.74(18) . .
F34 C41 F35 107.33(14) . .
F34 C41 C40 110.11(14) . .
F34 C41 C42 109.22(14) . .
F35 C41 C40 108.10(14) . .
F35 C41 C42 108.46(14) . .
C42 C41 C40 113.43(15) . .
F45 C49 C50 119.71(16) . .
F45 C49 C48 120.05(16) . .
C48 C49 C50 120.22(17) . .
F23 C31 F24 107.40(14) . .
F23 C31 C32 112.62(14) . .
F23 C31 C30 109.02(15) . .
F24 C31 C32 107.88(14) . .
F24 C31 C30 108.08(14) . .
C30 C31 C32 111.65(14) . .
F43 C47 C46 119.48(17) . .
F43 C47 C48 119.83(16) . .
C48 C47 C46 120.69(17) . .
C13A N2A Cu1 166(2) . .
F44 C48 C49 120.93(17) . .
F44 C48 C47 120.45(17) . .
C47 C48 C49 118.63(16) . .
C3 C4 Fe1 70.46(11) . .
C3 C4 C9 126.7(2) . .
C5 C4 Fe1 70.67(11) . .
C5 C4 C3 107.94(18) . .
C5 C4 C9 125.3(2) . .
C9 C4 Fe1 127.04(14) . .
C4 C3 Fe1 69.73(11) . .
C4 C3 C8 126.7(2) . .
C2 C3 Fe1 70.98(12) . .
C2 C3 C4 107.91(18) . .
C2 C3 C8 125.3(2) . .
C8 C3 Fe1 127.92(14) . .
F6 C18 F7 107.70(14) . .
F6 C18 C19 108.42(15) . .
F6 C18 C17 109.06(16) . .
F7 C18 C19 108.51(16) . .
F7 C18 C17 109.34(15) . .
C19 C18 C17 113.65(14) . .
F36 C42 F37 107.89(14) . .
F36 C42 C43 109.67(15) . .
F36 C42 C41 109.44(15) . .
F37 C42 C43 108.88(15) . .
F37 C42 C41 108.57(15) . .
C41 C42 C43 112.28(14) . .
F29 C36 C37 121.22(19) . .
F29 C36 C35 120.05(19) . .
C35 C36 C37 118.74(17) . .
C4 C5 Fe1 69.75(11) . .
C4 C5 C1 108.04(18) . .
C4 C5 C10 127.1(2) . .
C1 C5 Fe1 70.59(11) . .
C1 C5 C10 124.7(2) . .
C10 C5 Fe1 128.82(15) . .
C3 C2 Fe1 69.87(11) . .
C3 C2 C1 108.53(18) . .
C3 C2 C7 125.2(2) . .
C1 C2 Fe1 70.25(12) . .
C1 C2 C7 126.0(2) . .
C7 C2 Fe1 130.36(16) . .
F22 C30 C29 108.15(15) . .
F22 C30 C31 108.80(16) . .
F21 C30 F22 107.65(14) . .
F21 C30 C29 109.81(16) . .
F21 C30 C31 108.98(15) . .
C29 C30 C31 113.30(14) . .
C5 C1 Fe1 69.85(11) . .
C5 C1 C6 127.2(2) . .
C2 C1 Fe1 70.43(11) . .
C2 C1 C5 107.58(18) . .
C2 C1 C6 125.1(2) . .
C6 C1 Fe1 128.54(15) . .
N1A C11A C12A 174.9(18) . .
C4 C9 H9A 109.5 . .
C4 C9 H9B 109.5 . .
C4 C9 H9C 109.5 . .
H9A C9 H9B 109.5 . .
H9A C9 H9C 109.5 . .
H9B C9 H9C 109.5 . .
C5 C10 H10A 109.5 . .
C5 C10 H10B 109.5 . .
C5 C10 H10C 109.5 . .
H10A C10 H10B 109.5 . .
H10A C10 H10C 109.5 . .
H10B C10 H10C 109.5 . .
C1 C6 H6A 109.5 . .
C1 C6 H6B 109.5 . .
C1 C6 H6C 109.5 . .
H6A C6 H6B 109.5 . .
H6A C6 H6C 109.5 . .
H6B C6 H6C 109.5 . .
C2 C7 H7A 109.5 . .
C2 C7 H7B 109.5 . .
C2 C7 H7C 109.5 . .
H7A C7 H7B 109.5 . .
H7A C7 H7C 109.5 . .
H7B C7 H7C 109.5 . .
C3 C8 H8A 109.5 . .
C3 C8 H8B 109.5 . .
C3 C8 H8C 109.5 . .
H8A C8 H8B 109.5 . .
H8A C8 H8C 109.5 . .
H8B C8 H8C 109.5 . .
N2A C13A C14A 176.4(18) . .
C11A C12A H12A 109.5 . .
C11A C12A H12B 109.5 . .
C11A C12A H12C 109.5 . .
H12A C12A H12B 109.5 . .
H12A C12A H12C 109.5 . .
H12B C12A H12C 109.5 . .
C13A C14A H14A 109.5 . .
C13A C14A H14B 109.5 . .
C13A C14A H14C 109.5 . .
H14A C14A H14B 109.5 . .
H14A C14A H14C 109.5 . .
H14B C14A H14C 109.5 . .
H14D C14B H14E 109.5 . .
H14D C14B H14F 109.5 . .
H14E C14B H14F 109.5 . .
C13B C14B H14D 109.5 . .
C13B C14B H14E 109.5 . .
C13B C14B H14F 109.5 . .
N2B C13B C14B 173.4(17) . .
C13B N2B Cu1 175(2) . .
H12D C12B H12E 109.5 . .
H12D C12B H12F 109.5 . .
H12E C12B H12F 109.5 . .
C11B C12B H12D 109.5 . .
C11B C12B H12E 109.5 . .
C11B C12B H12F 109.5 . .
N1B C11B C12B 176(2) . .
C11A N1A Cu1 172.2(18) . .

loop_
_geom_bond_atom_site_label_1
_geom_bond_atom_site_label_2
_geom_bond_distance
_geom_bond_site_symmetry_2
Cu1 P1 2.2780(6) .
Cu1 P2 2.2851(6) 3_666
Cu1 N1B 2.043(14) .
Cu1 N2A 2.031(10) .
Cu1 N2B 1.981(11) .
Cu1 N1A 1.990(11) .
Fe1 P1 2.3523(5) .
Fe1 P2 2.3512(5) .
Fe1 P3 2.3825(6) .
Fe1 P5 2.3753(6) .
Fe1 P4 2.3682(6) .
Fe1 C4 2.0877(19) .
Fe1 C3 2.097(2) .
Fe1 C5 2.0998(19) .
Fe1 C2 2.112(2) .
Fe1 C1 2.1096(19) .
P1 P2 2.1031(7) .
P1 P5 2.1117(7) .
P2 P3 2.1097(7) .
Al1 F1 1.6755(9) .
Al1 O1 1.7452(11) .
Al1 O3 1.7460(11) .
Al1 O2 1.7428(11) .
P3 P4 2.1174(9) .
P5 P4 2.1243(9) .
F16 C26 1.3412(19) .
F11 C16 1.344(2) .
F46 C50 1.340(2) .
F26 C32 1.342(2) .
F41 C44 1.344(2) .
F31 C38 1.338(2) .
F9 C17 1.338(2) .
F25 C32 1.3590(19) .
F34 C41 1.339(2) .
F12 C22 1.337(2) .
F38 C43 1.338(2) .
F10 C16 1.3604(19) .
F2 C20 1.350(2) .
F40 C44 1.359(2) .
F18 C28 1.357(2) .
F17 C28 1.342(2) .
F32 C40 1.347(2) .
F33 C40 1.356(2) .
F3 C20 1.355(2) .
F23 C31 1.339(2) .
F5 C19 1.340(2) .
F8 C17 1.352(2) .
F20 C29 1.338(2) .
F14 C24 1.336(2) .
F13 C23 1.341(2) .
F39 C43 1.354(2) .
F6 C18 1.346(2) .
F4 C19 1.356(2) .
F22 C30 1.353(2) .
F45 C49 1.343(2) .
F19 C29 1.355(2) .
F42 C46 1.339(2) .
F15 C25 1.342(2) .
F36 C42 1.342(2) .
O1 C15 1.3722(19) .
O3 C39 1.3700(19) .
F35 C41 1.355(2) .
F24 C31 1.351(2) .
F27 C34 1.336(2) .
F37 C42 1.347(2) .
F21 C30 1.344(2) .
F44 C48 1.338(2) .
F7 C18 1.348(2) .
O2 C27 1.373(2) .
F28 C35 1.343(2) .
F30 C37 1.342(2) .
F43 C47 1.344(2) .
F29 C36 1.335(2) .
C15 C21 1.553(2) .
C15 C16 1.563(2) .
C15 C20 1.560(2) .
C26 C21 1.401(2) .
C26 C25 1.379(2) .
C21 C22 1.397(2) .
C16 C17 1.556(2) .
C23 C22 1.382(2) .
C23 C24 1.371(3) .
C39 C45 1.559(2) .
C39 C40 1.568(2) .
C39 C44 1.562(2) .
C25 C24 1.375(3) .
C45 C50 1.401(2) .
C45 C46 1.395(2) .
C50 C49 1.382(2) .
C20 C19 1.549(2) .
C32 C27 1.560(2) .
C32 C31 1.556(2) .
C28 C27 1.564(2) .
C28 C29 1.553(2) .
C38 C33 1.401(3) .
C38 C37 1.378(3) .
C33 C27 1.554(2) .
C33 C34 1.398(3) .
C19 C18 1.540(3) .
C40 C41 1.552(2) .
C46 C47 1.381(3) .
C34 C35 1.383(3) .
C43 C44 1.552(2) .
C43 C42 1.543(3) .
N1B C11B 1.131(7) .
C17 C18 1.545(3) .
C29 C30 1.536(3) .
C37 C36 1.370(3) .
C35 C36 1.366(3) .
C41 C42 1.537(3) .
C49 C48 1.371(3) .
C31 C30 1.542(3) .
C47 C48 1.369(3) .
N2A C13A 1.135(8) .
C4 C3 1.425(3) .
C4 C5 1.418(3) .
C4 C9 1.491(3) .
C3 C2 1.411(3) .
C3 C8 1.496(3) .
C5 C1 1.425(3) .
C5 C10 1.495(3) .
C2 C1 1.420(3) .
C2 C7 1.498(3) .
C1 C6 1.497(3) .
C11A C12A 1.460(6) .
C11A N1A 1.132(7) .
C9 H9A 0.9800 .
C9 H9B 0.9800 .
C9 H9C 0.9800 .
C10 H10A 0.9800 .
C10 H10B 0.9800 .
C10 H10C 0.9800 .
C6 H6A 0.9800 .
C6 H6B 0.9800 .
C6 H6C 0.9800 .
C7 H7A 0.9800 .
C7 H7B 0.9800 .
C7 H7C 0.9800 .
C8 H8A 0.9800 .
C8 H8B 0.9800 .
C8 H8C 0.9800 .
C13A C14A 1.464(7) .
C12A H12A 0.9800 .
C12A H12B 0.9800 .
C12A H12C 0.9800 .
C14A H14A 0.9800 .
C14A H14B 0.9800 .
C14A H14C 0.9800 .
C14B H14D 0.9800 .
C14B H14E 0.9800 .
C14B H14F 0.9800 .
C14B C13B 1.465(6) .
C13B N2B 1.141(7) .
C12B H12D 0.9800 .
C12B H12E 0.9800 .
C12B H12F 0.9800 .
C12B C11B 1.459(7) .

loop_
_exptl_oxdiff_crystal_face_indexfrac_h
_exptl_oxdiff_crystal_face_indexfrac_k
_exptl_oxdiff_crystal_face_indexfrac_l
_exptl_oxdiff_crystal_face_x
_exptl_oxdiff_crystal_face_y
_exptl_oxdiff_crystal_face_z
0.6994 -11.7440 -6.4719 -0.7352 -0.3981 0.5486
6.4006 -0.3012 9.5063 0.5241 0.2876 0.8016
-6.4873 1.8251 -8.6604 -0.4283 -0.2358 -0.8723
-0.1484 11.6158 7.2246 0.7734 0.4191 -0.4756
1.3912 0.8337 -19.6558 0.0790 -0.9895 -0.1210
0.0032 -12.0036 6.9963 -0.7489 0.2747 0.6441
-0.9962 -1.0073 19.9952 -0.0578 0.9944 0.1749
-0.0036 10.0049 -10.9960 0.6020 -0.4802 -0.5971
-0.9995 9.9966 11.9989 0.6220 0.6656 -0.4341
-7.0032 1.0046 -8.0041 -0.5193 -0.1944 -0.8808
-0.0012 -9.9966 -12.9985 -0.7049 -0.6871 0.3166

loop_
_smtbx_masks_void_nr
_smtbx_masks_void_average_x
_smtbx_masks_void_average_y
_smtbx_masks_void_average_z
_smtbx_masks_void_volume
_smtbx_masks_void_count_electrons
_smtbx_masks_void_content
1 0.009 0.171 0.870 13.6 0.0 ?
2 0.157 0.406 0.593 150.7 42.4 CH2Cl2
3 -0.157 0.594 0.407 150.7 43.1 CH2Cl2
4 -0.009 0.829 0.130 13.6 0.0 CH2Cl2
5 0.343 0.906 0.907 150.7 44.5 ?
6 0.657 0.094 0.093 150.7 41.0 CH2Cl2
7 0.491 0.671 0.630 13.6 0.0 ?
8 0.509 0.329 0.370 13.6 0.0 ?
